data_1513281
loop_
_publ_author_name
'Kokado, Kenta'
'Tokoro, Yuichiro'
'Chujo, Yoshiki'

_publ_section_title
;
 Luminescentm-Carborane-Based \p-Conjugated Polymer
;
_journal_issue 8
_journal_name_full Macromolecules
_journal_page_first 2925
_journal_paper_doi 10.1021/ma900174j
_journal_volume 42
_journal_year 2009
_chemical_formula_sum 'C30 H28 B10'
_chemical_formula_weight 496.62
_chemical_name_systematic
; 
 ? 
;
_space_group_IT_number 60
_symmetry_cell_setting orthorhombic
_symmetry_space_group_name_Hall '-P 2n 2ab'
_symmetry_space_group_name_H-M 'P b c n'
_atom_sites_solution_hydrogens geom
_atom_sites_solution_primary direct
_atom_sites_solution_secondary difmap
_audit_creation_method SHELXL-97
_cell_angle_alpha 90.00
_cell_angle_beta 90.00
_cell_angle_gamma 90.00
_cell_formula_units_Z 4
_cell_length_a 11.167(7)
_cell_length_b 7.445(4)
_cell_length_c 32.828(17)
_cell_measurement_temperature 93(2)
_cell_volume 2729(3)
_computing_cell_refinement PROCESS-AUTO
_computing_data_collection PROCESS-AUTO
_computing_data_reduction 'Yadokari-XG (Wakita, 2000)'
_computing_molecular_graphics 'Yadokari-XG (Wakita, 2000)'
_computing_publication_material 'Yadokari-XG (Wakita, 2000)'
_computing_structure_refinement 'SHELXL-97 (Sheldrick, 1997)'
_computing_structure_solution 'SHELXS-97 (Sheldrick, 1990)'
_diffrn_ambient_temperature 93(2)
_diffrn_measured_fraction_theta_full 0.999
_diffrn_measured_fraction_theta_max 0.999
_diffrn_radiation_monochromator graphite
_diffrn_radiation_source 'fine-focus sealed tube'
_diffrn_radiation_type MoK\a
_diffrn_radiation_wavelength 0.71075
_diffrn_reflns_av_R_equivalents 0.1845
_diffrn_reflns_av_sigmaI/netI 0.1330
_diffrn_reflns_limit_h_max 14
_diffrn_reflns_limit_h_min -14
_diffrn_reflns_limit_k_max 9
_diffrn_reflns_limit_k_min -8
_diffrn_reflns_limit_l_max 42
_diffrn_reflns_limit_l_min -42
_diffrn_reflns_number 22685
_diffrn_reflns_theta_full 27.48
_diffrn_reflns_theta_max 27.48
_diffrn_reflns_theta_min 3.08
_exptl_absorpt_coefficient_mu 0.063
_exptl_absorpt_correction_T_max 0.9937
_exptl_absorpt_correction_T_min 0.9814
_exptl_absorpt_correction_type multi-scan
_exptl_absorpt_process_details
;
    Higashi, T. (1995). Program for Absorption Correction.
    Rigaku Corporation, Tokyo, Japan.
;
_exptl_crystal_density_diffrn 1.209
_exptl_crystal_density_method 'not measured'
_exptl_crystal_F_000 1032
_exptl_crystal_size_max 0.30
_exptl_crystal_size_mid 0.30
_exptl_crystal_size_min 0.10
_refine_diff_density_max 0.730
_refine_diff_density_min -0.253
_refine_diff_density_rms 0.075
_refine_ls_extinction_method none
_refine_ls_goodness_of_fit_ref 1.022
_refine_ls_hydrogen_treatment constr
_refine_ls_matrix_type full
_refine_ls_number_parameters 181
_refine_ls_number_reflns 3132
_refine_ls_number_restraints 0
_refine_ls_restrained_S_all 1.022
_refine_ls_R_factor_all 0.1706
_refine_ls_R_factor_gt 0.0897
_refine_ls_shift/su_max 0.000
_refine_ls_shift/su_mean 0.000
_refine_ls_structure_factor_coef Fsqd
_refine_ls_weighting_details 'calc w=1/[\s^2^(Fo^2^)+(0.1229P)^2^+0.0000P] where P=(Fo^2^+2Fc^2^)/3'
_refine_ls_weighting_scheme calc
_refine_ls_wR_factor_gt 0.2067
_refine_ls_wR_factor_ref 0.2401
_reflns_number_gt 1767
_reflns_number_total 3132
_reflns_threshold_expression >2\s(I)
_cod_data_source_file ma900174jsup2.cif
_cod_data_source_block 4
_cod_original_sg_symbol_Hall -p_2n_2ab
_cod_original_sg_symbol_H-M p_b_c_n
_cod_database_code 1513281

loop_
_symmetry_equiv_pos_as_xyz
'x, y, z'
'-x+1/2, -y+1/2, z+1/2'
'x+1/2, -y+1/2, -z'
'-x, y, -z+1/2'
'-x, -y, -z'
'x-1/2, y-1/2, -z-1/2'
'-x-1/2, y-1/2, z'
'x, -y, z-1/2'

loop_
_atom_site_label
_atom_site_type_symbol
_atom_site_fract_x
_atom_site_fract_y
_atom_site_fract_z
_atom_site_U_iso_or_equiv
_atom_site_adp_type
_atom_site_occupancy
_atom_site_symmetry_multiplicity
_atom_site_calc_flag
_atom_site_refinement_flags
C1 C 0.5269(3) 0.2069(5) 0.21048(10) 0.0162(8) Uani 1 1 d .
C2 C 0.5496(3) 0.0952(5) 0.17282(10) 0.0141(8) Uani 1 1 d .
C3 C 0.4574(3) -0.0046(5) 0.15549(10) 0.0216(8) Uani 1 1 d .
H1 H 0.3813 -0.0075 0.1684 0.026 Uiso 1 1 calc R
C4 C 0.4745(3) -0.0992(5) 0.11990(11) 0.0238(9) Uani 1 1 d .
H2 H 0.4099 -0.1652 0.1084 0.029 Uiso 1 1 calc R
C5 C 0.5859(3) -0.0992(5) 0.10047(10) 0.0195(8) Uani 1 1 d .
C6 C 0.6786(3) -0.0020(5) 0.11789(10) 0.0223(8) Uani 1 1 d .
H3 H 0.7552 -0.0012 0.1053 0.027 Uiso 1 1 calc R
C7 C 0.6603(3) 0.0946(5) 0.15375(10) 0.0187(8) Uani 1 1 d .
H4 H 0.7246 0.1610 0.1653 0.022 Uiso 1 1 calc R
C8 C 0.5991(3) -0.1877(5) 0.06185(10) 0.0233(8) Uani 1 1 d .
C9 C 0.3960(3) 0.2572(5) -0.02895(11) 0.0228(8) Uani 1 1 d .
C10 C 0.3908(3) 0.3300(5) 0.01165(10) 0.0203(8) Uani 1 1 d .
C11 C 0.4795(3) 0.2861(5) 0.04000(11) 0.0229(9) Uani 1 1 d .
H5 H 0.5449 0.2124 0.0320 0.028 Uiso 1 1 calc R
C12 C 0.4728(3) 0.3488(5) 0.07931(11) 0.0236(9) Uani 1 1 d .
H6 H 0.5335 0.3180 0.0984 0.028 Uiso 1 1 calc R
C13 C 0.3782(3) 0.4564(5) 0.09130(11) 0.0219(9) Uani 1 1 d .
H7 H 0.3727 0.4973 0.1186 0.026 Uiso 1 1 calc R
C14 C 0.2918(3) 0.5038(5) 0.06313(10) 0.0223(9) Uani 1 1 d .
H8 H 0.2279 0.5803 0.0711 0.027 Uiso 1 1 calc R
C15 C 0.2972(3) 0.4414(5) 0.02347(11) 0.0219(8) Uani 1 1 d .
H9 H 0.2372 0.4746 0.0044 0.026 Uiso 1 1 calc R
B1 B 0.4215(3) 0.1275(6) 0.24413(11) 0.0143(8) Uani 1 1 d .
B2 B 0.6432(3) 0.3185(6) 0.23343(11) 0.0168(8) Uani 1 1 d .
B3 B 0.5288(4) 0.4376(6) 0.20696(13) 0.0192(9) Uani 1 1 d .
B4 B 0.3918(3) 0.3185(6) 0.21357(12) 0.0177(8) Uani 1 1 d .
B5 B 0.4217(4) 0.5117(6) 0.24373(13) 0.0196(9) Uani 1 1 d .

loop_
_atom_site_aniso_label
_atom_site_aniso_U_11
_atom_site_aniso_U_22
_atom_site_aniso_U_33
_atom_site_aniso_U_23
_atom_site_aniso_U_13
_atom_site_aniso_U_12
C1 0.0118(17) 0.018(2) 0.0190(17) 0.0015(15) 0.0043(14) 0.0000(14)
C2 0.0147(17) 0.0165(19) 0.0110(16) 0.0011(14) 0.0011(13) 0.0015(14)
C3 0.0216(19) 0.025(2) 0.0179(18) 0.0012(16) 0.0044(15) -0.0041(16)
C4 0.026(2) 0.024(2) 0.0216(19) -0.0026(16) 0.0009(17) -0.0057(17)
C5 0.027(2) 0.0177(19) 0.0138(16) 0.0025(14) 0.0004(15) 0.0052(16)
C6 0.0197(18) 0.027(2) 0.0198(18) 0.0007(16) 0.0069(15) 0.0049(16)
C7 0.0167(17) 0.021(2) 0.0180(17) -0.0007(15) -0.0022(15) 0.0023(15)
C8 0.029(2) 0.022(2) 0.0191(18) 0.0032(16) 0.0020(16) -0.0002(17)
C9 0.026(2) 0.019(2) 0.0234(19) 0.0010(16) 0.0031(16) 0.0010(16)
C10 0.0253(19) 0.0168(19) 0.0186(17) 0.0022(15) 0.0018(16) -0.0059(16)
C11 0.025(2) 0.021(2) 0.0228(19) 0.0047(15) 0.0020(16) 0.0015(16)
C12 0.026(2) 0.024(2) 0.0200(18) 0.0052(16) -0.0044(16) -0.0035(16)
C13 0.033(2) 0.018(2) 0.0151(17) -0.0011(15) 0.0005(16) -0.0038(16)
C14 0.026(2) 0.019(2) 0.0219(19) 0.0004(16) 0.0025(16) 0.0062(16)
C15 0.0236(19) 0.020(2) 0.0216(18) 0.0039(16) -0.0014(16) 0.0007(16)
B1 0.0089(17) 0.024(2) 0.0103(17) -0.0001(15) 0.0007(15) 0.0002(16)
B2 0.0163(19) 0.019(2) 0.0148(18) -0.0018(17) -0.0060(16) -0.0018(17)
B3 0.017(2) 0.015(2) 0.025(2) -0.0008(18) -0.0007(18) -0.0003(16)
B4 0.0145(19) 0.017(2) 0.0214(19) 0.0028(17) 0.0038(17) 0.0026(17)
B5 0.020(2) 0.017(2) 0.021(2) -0.0016(17) 0.0009(17) -0.0005(17)

loop_
_atom_type_symbol
_atom_type_description
_atom_type_scat_dispersion_real
_atom_type_scat_dispersion_imag
_atom_type_scat_source
C C 0.0033 0.0016 'International Tables Vol C Tables 4.2.6.8 and 6.1.1.4'
H H 0.0000 0.0000 'International Tables Vol C Tables 4.2.6.8 and 6.1.1.4'
B B 0.0013 0.0007 'International Tables Vol C Tables 4.2.6.8 and 6.1.1.4'

loop_
_geom_angle_atom_site_label_1
_geom_angle_atom_site_label_2
_geom_angle_atom_site_label_3
_geom_angle
_geom_angle_site_symmetry_1
_geom_angle_site_symmetry_3
C2 C1 B1 117.9(3) . 4_655
C2 C1 B2 119.9(3) . .
B1 C1 B2 61.8(2) 4_655 .
C2 C1 B1 116.8(3) . .
B1 C1 B1 63.3(2) 4_655 .
B2 C1 B1 113.7(3) . .
C2 C1 B3 119.5(3) . .
B1 C1 B3 113.6(3) 4_655 .
B2 C1 B3 62.4(2) . .
B1 C1 B3 113.3(3) . .
C2 C1 B4 117.4(3) . .
B1 C1 B4 114.3(3) 4_655 .
B2 C1 B4 113.8(3) . .
B1 C1 B4 61.9(2) . .
B3 C1 B4 62.2(2) . .
C7 C2 C3 118.3(3) . .
C7 C2 C1 121.4(3) . .
C3 C2 C1 120.3(3) . .
C4 C3 C2 121.2(3) . .
C3 C4 C5 120.6(3) . .
C6 C5 C4 118.5(3) . .
C6 C5 C8 121.8(3) . .
C4 C5 C8 119.6(3) . .
C5 C6 C7 120.5(3) . .
C2 C7 C6 120.9(3) . .
C9 C8 C5 176.3(4) 5_655 .
C8 C9 C10 176.5(4) 5_655 .
C15 C10 C11 119.1(3) . .
C15 C10 C9 120.9(3) . .
C11 C10 C9 120.0(3) . .
C12 C11 C10 120.4(4) . .
C11 C12 C13 120.4(4) . .
C12 C13 C14 119.4(3) . .
C13 C14 C15 120.9(3) . .
C14 C15 C10 119.7(3) . .
C1 B1 C1 102.2(3) 4_655 .
C1 B1 B2 59.4(2) 4_655 4_655
C1 B1 B2 105.8(3) . 4_655
C1 B1 B4 106.3(3) 4_655 .
C1 B1 B4 59.2(2) . .
B2 B1 B4 60.7(2) 4_655 .
C1 B1 B1 58.8(2) 4_655 4_655
C1 B1 B1 57.9(2) . 4_655
B2 B1 B1 108.1(2) 4_655 4_655
B4 B1 B1 107.7(2) . 4_655
C1 B2 B1 58.8(2) . 4_655
C1 B2 B5 105.6(3) . 4_655
B1 B2 B5 108.1(3) 4_655 4_655
C1 B2 B3 59.0(2) . .
B1 B2 B3 108.3(3) 4_655 .
B5 B2 B3 60.7(2) 4_655 .
C1 B2 B4 105.2(3) . 4_655
B1 B2 B4 60.1(2) 4_655 4_655
B5 B2 B4 59.9(2) 4_655 4_655
B3 B2 B4 108.6(3) . 4_655
C1 B3 B2 58.6(2) . .
C1 B3 B4 59.0(2) . .
B2 B3 B4 108.0(3) . .
C1 B3 B5 104.7(3) . .
B2 B3 B5 107.7(3) . .
B4 B3 B5 59.8(2) . .
C1 B3 B5 104.5(3) . 4_655
B2 B3 B5 59.5(2) . 4_655
B4 B3 B5 107.9(3) . 4_655
B5 B3 B5 60.2(3) . 4_655
C1 B4 B1 58.9(2) . .
C1 B4 B5 104.9(3) . .
B1 B4 B5 107.4(3) . .
C1 B4 B3 58.8(2) . .
B1 B4 B3 107.9(3) . .
B5 B4 B3 60.2(2) . .
C1 B4 B2 104.4(3) . 4_655
B1 B4 B2 59.2(2) . 4_655
B5 B4 B2 59.8(2) . 4_655
B3 B4 B2 107.9(3) . 4_655
B2 B5 B4 60.2(2) 4_655 .
B2 B5 B3 107.9(3) 4_655 .
B4 B5 B3 60.0(2) . .
B2 B5 B5 107.5(2) 4_655 4_655
B4 B5 B5 108.1(2) . 4_655
B3 B5 B5 60.2(3) . 4_655
B2 B5 B3 59.8(2) 4_655 4_655
B4 B5 B3 108.1(3) . 4_655
B3 B5 B3 107.9(3) . 4_655
B5 B5 B3 59.6(3) 4_655 4_655

loop_
_geom_bond_atom_site_label_1
_geom_bond_atom_site_label_2
_geom_bond_distance
_geom_bond_site_symmetry_2
C1 C2 1.511(5) .
C1 B1 1.704(5) 4_655
C1 B2 1.716(5) .
C1 B1 1.719(5) .
C1 B3 1.722(5) .
C1 B4 1.726(5) .
C2 C7 1.386(5) .
C2 C3 1.391(5) .
C3 C4 1.378(5) .
C4 C5 1.398(5) .
C5 C6 1.386(5) .
C5 C8 1.437(5) .
C6 C7 1.395(5) .
C8 C9 1.199(5) 5_655
C9 C8 1.199(5) 5_655
C9 C10 1.440(5) .
C10 C15 1.389(5) .
C10 C11 1.398(5) .
C11 C12 1.374(5) .
C12 C13 1.383(5) .
C13 C14 1.383(5) .
C14 C15 1.384(5) .
B1 C1 1.704(5) 4_655
B1 B2 1.757(6) 4_655
B1 B4 1.772(6) .
B1 B1 1.796(7) 4_655
B2 B1 1.757(6) 4_655
B2 B5 1.777(6) 4_655
B2 B3 1.781(6) .
B2 B4 1.783(5) 4_655
B3 B4 1.782(6) .
B3 B5 1.786(6) .
B3 B5 1.797(6) 4_655
B4 B5 1.778(6) .
B4 B2 1.783(5) 4_655
B5 B2 1.777(6) 4_655
B5 B5 1.796(8) 4_655
B5 B3 1.797(6) 4_655
